data_4347567
loop_
_publ_author_name
'Tanifuji, Kazuki'
'Tajima, Shunichi'
'Ohki, Yasuhiro'
'Tatsumi, Kazuyuki'

_publ_section_title
;
 Interconversion between [Fe4S4] and [Fe2S2] Clusters Bearing Amide
 Ligands.
;
_journal_issue 9
_journal_name_full 'Inorganic chemistry'
_journal_page_first 4512
_journal_page_last 4518
_journal_paper_doi 10.1021/acs.inorgchem.6b00352
_journal_volume 55
_journal_year 2016
_chemical_formula_moiety 'C24 H44 F6 Fe2 N4 S2 Si4'
_chemical_formula_sum 'C24 H44 F6 Fe2 N4 S2 Si4'
_chemical_formula_weight 790.78
_space_group_IT_number 14
_space_group_name_Hall '-P 2ybc'
_space_group_name_H-M_alt 'P 1 21/c 1'
_symmetry_cell_setting monoclinic
_symmetry_Int_Tables_number 14
_symmetry_space_group_name_Hall '-P 2ybc'
_symmetry_space_group_name_H-M 'P 1 21/c 1'
_atom_sites_solution_hydrogens geom
_atom_sites_solution_primary direct
_atom_sites_solution_secondary difmap
_cell_angle_alpha 90.0000
_cell_angle_beta 91.283(4)
_cell_angle_gamma 90.0000
_cell_formula_units_Z 4
_cell_length_a 22.728(5)
_cell_length_b 12.711(3)
_cell_length_c 13.008(3)
_cell_measurement_reflns_used 13782
_cell_measurement_temperature 173
_cell_measurement_theta_max 27.50
_cell_measurement_theta_min 3.10
_cell_volume 3757.0(15)
_computing_cell_refinement 'CrystalClear-SM Expert 2.0 r4'
_computing_data_collection 'CrystalClear-SM Expert 2.0 r4 (Rigaku, 2009)'
_computing_data_reduction 'CrystalClear-SM Expert 2.0 r4'
_computing_molecular_graphics 'CrystalStructure 4.0'
_computing_publication_material 'CrystalStructure 4.0 (Rigaku, 2011)'
_computing_structure_refinement 'SHELXL97 (Sheldrick, 2008)'
_computing_structure_solution 'SHELXS97 (Sheldrick, 2008)'
_diffrn_ambient_temperature 173
_diffrn_detector_area_resol_mean 7.111
_diffrn_measured_fraction_theta_full 0.990
_diffrn_measured_fraction_theta_max 0.990
_diffrn_measurement_device_type 'Rigaku Saturn724'
_diffrn_measurement_method \w
_diffrn_radiation_type 'Mo K\a'
_diffrn_radiation_wavelength 0.71075
_diffrn_reflns_av_R_equivalents 0.0486
_diffrn_reflns_limit_h_max 29
_diffrn_reflns_limit_h_min -26
_diffrn_reflns_limit_k_max 16
_diffrn_reflns_limit_k_min -11
_diffrn_reflns_limit_l_max 16
_diffrn_reflns_limit_l_min -16
_diffrn_reflns_number 30128
_diffrn_reflns_theta_full 27.49
_diffrn_reflns_theta_max 27.49
_diffrn_reflns_theta_min 3.13
_diffrn_standards_number 0
_exptl_absorpt_coefficient_mu 1.061
_exptl_absorpt_correction_T_max 0.979
_exptl_absorpt_correction_T_min 0.859
_exptl_absorpt_correction_type multi-scan
_exptl_absorpt_process_details 'REQAB (Rigaku, 1998)'
_exptl_crystal_colour black
_exptl_crystal_density_diffrn 1.398
_exptl_crystal_density_method 'not measured'
_exptl_crystal_description plate
_exptl_crystal_F_000 1640.00
_exptl_crystal_size_max 0.090
_exptl_crystal_size_mid 0.070
_exptl_crystal_size_min 0.020
_refine_diff_density_max 0.90
_refine_diff_density_min -0.49
_refine_ls_extinction_method none
_refine_ls_goodness_of_fit_ref 1.009
_refine_ls_hydrogen_treatment constr
_refine_ls_number_parameters 391
_refine_ls_number_reflns 8556
_refine_ls_number_restraints 0
_refine_ls_R_factor_gt 0.0488
_refine_ls_shift/su_max 0.004
_refine_ls_structure_factor_coef Fsqd
_refine_ls_weighting_details 'w = 1/[\s^2^(Fo^2^)+(0.0781P)^2^+0.1571P] where P=(Fo^2^+2Fc^2^)/3'
_refine_ls_weighting_scheme calc
_refine_ls_wR_factor_ref 0.1504
_reflns_number_gt 5412
_reflns_number_total 8556
_reflns_threshold_expression F^2^>2.0\s(F^2^)
_cod_data_source_file ic6b00352_si_003.cif
_cod_data_source_block 2d
_cod_database_code 4347567

loop_
_symmetry_equiv_pos_site_id
_symmetry_equiv_pos_as_xyz
1 +X,+Y,+Z
2 -X,1/2+Y,1/2-Z
3 -X,-Y,-Z
4 +X,1/2-Y,1/2+Z

loop_
_atom_site_label
_atom_site_type_symbol
_atom_site_fract_x
_atom_site_fract_y
_atom_site_fract_z
_atom_site_U_iso_or_equiv
_atom_site_adp_type
_atom_site_occupancy
_atom_site_symmetry_multiplicity
_atom_site_calc_flag
_atom_site_refinement_flags
Fe1 Fe 0.478726(17) 0.93510(3) 0.42292(3) 0.02785(13) Uani 1 4 d .
Fe2 Fe 1.019833(17) 0.55890(3) 0.08196(3) 0.02607(13) Uani 1 4 d .
S1 S 0.48447(3) 1.10834(6) 0.42420(6) 0.03221(19) Uani 1 4 d .
S2 S 1.01024(4) 0.38694(6) 0.07088(6) 0.03151(19) Uani 1 4 d .
Si1 Si 0.40368(5) 0.73193(8) 0.37843(8) 0.0401(2) Uani 1 4 d .
Si2 Si 0.35267(4) 0.94376(8) 0.31852(10) 0.0492(3) Uani 1 4 d .
Si3 Si 1.13080(4) 0.52197(7) 0.22361(8) 0.0363(2) Uani 1 4 d .
Si4 Si 1.11372(4) 0.73807(7) 0.12801(7) 0.0315(2) Uani 1 4 d .
F1 F 0.72787(10) 0.7915(3) 0.1415(2) 0.0870(9) Uani 1 4 d .
F2 F 0.66325(11) 0.7839(2) 0.0204(2) 0.0748(8) Uani 1 4 d .
F3 F 0.69887(12) 0.9305(2) 0.0660(2) 0.0866(9) Uani 1 4 d .
F4 F 0.80151(12) 0.53642(19) 0.4321(2) 0.0766(8) Uani 1 4 d .
F5 F 0.76416(8) 0.6737(2) 0.36011(18) 0.0613(7) Uani 1 4 d .
F6 F 0.82789(9) 0.69046(19) 0.48143(17) 0.0581(6) Uani 1 4 d .
N1 N 0.41084(11) 0.8669(2) 0.3635(2) 0.0333(6) Uani 1 4 d .
N2 N 0.54530(11) 0.8909(2) 0.3174(2) 0.0321(6) Uani 1 4 d .
N3 N 1.08878(10) 0.6109(2) 0.15251(19) 0.0294(6) Uani 1 4 d .
N4 N 0.95097(11) 0.6047(2) 0.1824(2) 0.0309(6) Uani 1 4 d .
C1 C 0.38217(17) 0.6610(3) 0.2585(3) 0.0477(9) Uani 1 4 d .
C2 C 0.3493(3) 0.6997(4) 0.4795(4) 0.105(2) Uani 1 4 d .
C3 C 0.4748(2) 0.6704(3) 0.4179(5) 0.112(3) Uani 1 4 d .
C4 C 0.29048(16) 0.8684(3) 0.2574(4) 0.0582(11) Uani 1 4 d .
C5 C 0.3185(2) 1.0159(5) 0.4258(5) 0.117(3) Uani 1 4 d .
C6 C 0.3766(2) 1.0382(4) 0.2198(5) 0.101(2) Uani 1 4 d .
C7 C 0.60034(14) 0.8713(3) 0.3493(3) 0.0482(10) Uani 1 4 d .
C8 C 0.64549(15) 0.8530(3) 0.2818(3) 0.0484(10) Uani 1 4 d .
C9 C 0.63307(14) 0.8526(3) 0.1786(3) 0.0335(7) Uani 1 4 d .
C10 C 0.57649(15) 0.8706(3) 0.1448(3) 0.0447(9) Uani 1 4 d .
C11 C 0.53348(14) 0.8887(3) 0.2169(3) 0.0399(8) Uani 1 4 d .
C12 C 0.68130(16) 0.8379(3) 0.1022(3) 0.0455(9) Uani 1 4 d .
C13 C 1.18749(17) 0.5850(3) 0.3096(3) 0.0582(11) Uani 1 4 d .
C14 C 1.17175(17) 0.4316(3) 0.1375(3) 0.0535(10) Uani 1 4 d .
C15 C 1.08488(18) 0.4400(3) 0.3125(3) 0.0549(10) Uani 1 4 d .
C16 C 1.18569(15) 0.7330(3) 0.0601(3) 0.0443(9) Uani 1 4 d .
C17 C 1.12171(16) 0.8182(3) 0.2477(3) 0.0459(9) Uani 1 4 d .
C18 C 1.06205(16) 0.8164(3) 0.0448(3) 0.0492(10) Uani 1 4 d .
C19 C 0.96354(14) 0.6283(3) 0.2803(3) 0.0378(8) Uani 1 4 d .
C20 C 0.91986(14) 0.6407(3) 0.3527(3) 0.0383(8) Uani 1 4 d .
C21 C 0.86204(14) 0.6303(3) 0.3219(3) 0.0329(7) Uani 1 4 d .
C22 C 0.84859(14) 0.6097(3) 0.2204(3) 0.0415(8) Uani 1 4 d .
C23 C 0.89449(14) 0.5974(3) 0.1528(3) 0.0416(8) Uani 1 4 d .
C24 C 0.81411(15) 0.6328(3) 0.3997(3) 0.0405(8) Uani 1 4 d .
H1A H 0.40854 0.68126 0.20328 0.0573 Uiso 1 4 calc R
H1B H 0.34157 0.67922 0.23871 0.0573 Uiso 1 4 calc R
H1C H 0.38504 0.58493 0.27011 0.0573 Uiso 1 4 calc R
H2A H 0.31503 0.74613 0.47201 0.1259 Uiso 1 4 calc R
H2B H 0.36761 0.70964 0.54775 0.1259 Uiso 1 4 calc R
H2C H 0.33664 0.6263 0.47185 0.1259 Uiso 1 4 calc R
H3A H 0.48735 0.69762 0.48537 0.1350 Uiso 1 4 calc R
H3B H 0.50462 0.68711 0.36722 0.1350 Uiso 1 4 calc R
H3C H 0.46985 0.5939 0.42201 0.1350 Uiso 1 4 calc R
H4A H 0.27362 0.82077 0.3081 0.0699 Uiso 1 4 calc R
H4B H 0.30509 0.82745 0.19946 0.0699 Uiso 1 4 calc R
H4C H 0.26014 0.91758 0.23253 0.0699 Uiso 1 4 calc R
H5A H 0.34445 1.07358 0.44804 0.1404 Uiso 1 4 calc R
H5B H 0.31258 0.96775 0.48339 0.1404 Uiso 1 4 calc R
H5C H 0.28049 1.04468 0.4025 0.1404 Uiso 1 4 calc R
H6A H 0.39228 0.99969 0.16113 0.1208 Uiso 1 4 calc R
H6B H 0.40736 1.08406 0.24915 0.1208 Uiso 1 4 calc R
H6C H 0.34301 1.08107 0.1967 0.1208 Uiso 1 4 calc R
H7 H 0.60893 0.86979 0.42106 0.0578 Uiso 1 4 calc R
H8 H 0.68448 0.84101 0.30695 0.0581 Uiso 1 4 calc R
H10 H 0.56682 0.87078 0.07336 0.0536 Uiso 1 4 calc R
H11 H 0.49409 0.90001 0.19344 0.0479 Uiso 1 4 calc R
H13A H 1.21511 0.62501 0.26805 0.0699 Uiso 1 4 calc R
H13B H 1.20893 0.53054 0.34841 0.0699 Uiso 1 4 calc R
H13C H 1.16816 0.63261 0.35762 0.0699 Uiso 1 4 calc R
H14A H 1.19818 0.38691 0.17908 0.0643 Uiso 1 4 calc R
H14B H 1.19486 0.47305 0.08941 0.0643 Uiso 1 4 calc R
H14C H 1.14372 0.38729 0.09895 0.0643 Uiso 1 4 calc R
H15A H 1.05296 0.4061 0.27287 0.0659 Uiso 1 4 calc R
H15B H 1.06816 0.4853 0.36533 0.0659 Uiso 1 4 calc R
H15C H 1.10967 0.38601 0.34537 0.0659 Uiso 1 4 calc R
H16A H 1.18021 0.69683 -0.00592 0.0532 Uiso 1 4 calc R
H16B H 1.2147 0.69483 0.10268 0.0532 Uiso 1 4 calc R
H16C H 1.19974 0.80479 0.04816 0.0532 Uiso 1 4 calc R
H17A H 1.15616 0.79402 0.28768 0.0550 Uiso 1 4 calc R
H17B H 1.08636 0.81031 0.28875 0.0550 Uiso 1 4 calc R
H17C H 1.1268 0.89241 0.22943 0.0550 Uiso 1 4 calc R
H18A H 1.02234 0.81247 0.07233 0.0590 Uiso 1 4 calc R
H18B H 1.06172 0.78785 -0.02524 0.0590 Uiso 1 4 calc R
H18C H 1.07498 0.88991 0.0435 0.0590 Uiso 1 4 calc R
H19 H 1.00355 0.6371 0.30131 0.0454 Uiso 1 4 calc R
H20 H 0.92996 0.65606 0.42234 0.0459 Uiso 1 4 calc R
H22 H 0.80882 0.60402 0.19702 0.0497 Uiso 1 4 calc R
H23 H 0.88533 0.58312 0.08255 0.0499 Uiso 1 4 calc R

loop_
_atom_site_aniso_label
_atom_site_aniso_U_11
_atom_site_aniso_U_22
_atom_site_aniso_U_33
_atom_site_aniso_U_12
_atom_site_aniso_U_13
_atom_site_aniso_U_23
Fe1 0.0226(2) 0.0293(3) 0.0317(3) -0.00064(17) 0.00079(18) -0.00296(18)
Fe2 0.0240(2) 0.0296(3) 0.0246(2) -0.00247(17) 0.00100(17) -0.00197(17)
S1 0.0339(4) 0.0292(4) 0.0334(4) -0.0004(3) 0.0001(3) 0.0006(3)
S2 0.0360(4) 0.0304(4) 0.0280(4) -0.0029(3) -0.0016(3) 0.0019(3)
Si1 0.0487(6) 0.0331(5) 0.0383(6) -0.0090(4) -0.0039(4) -0.0026(4)
Si2 0.0316(5) 0.0411(6) 0.0740(8) 0.0057(4) -0.0180(5) -0.0128(5)
Si3 0.0362(5) 0.0370(5) 0.0352(5) 0.0003(4) -0.0069(4) 0.0000(4)
Si4 0.0307(5) 0.0319(5) 0.0319(5) -0.0067(4) 0.0016(4) -0.0024(4)
F1 0.0527(15) 0.142(3) 0.0673(18) 0.0407(16) 0.0215(13) -0.0037(18)
F2 0.0693(16) 0.097(2) 0.0590(16) -0.0154(14) 0.0263(13) -0.0387(14)
F3 0.0871(19) 0.0741(19) 0.101(2) -0.0278(15) 0.0526(17) -0.0063(16)
F4 0.0897(18) 0.0502(14) 0.092(2) -0.0029(13) 0.0577(16) 0.0158(13)
F5 0.0332(11) 0.0897(18) 0.0615(16) 0.0158(11) 0.0128(10) 0.0036(13)
F6 0.0566(13) 0.0748(16) 0.0436(13) 0.0065(12) 0.0180(10) -0.0103(12)
N1 0.0244(13) 0.0338(15) 0.0415(16) -0.0016(11) -0.0031(11) -0.0035(12)
N2 0.0276(14) 0.0373(15) 0.0315(14) 0.0013(11) -0.0002(11) -0.0018(11)
N3 0.0275(13) 0.0326(14) 0.0279(14) -0.0030(11) -0.0019(11) -0.0028(11)
N4 0.0269(13) 0.0331(14) 0.0330(14) -0.0018(11) 0.0047(11) -0.0045(11)
C1 0.054(2) 0.040(2) 0.049(2) 0.0047(17) -0.0010(18) -0.0134(17)
C2 0.190(6) 0.063(3) 0.065(3) -0.044(4) 0.060(4) -0.014(3)
C3 0.122(5) 0.031(2) 0.180(7) 0.010(3) -0.104(5) -0.011(3)
C4 0.039(2) 0.059(3) 0.076(3) 0.0071(19) -0.017(2) -0.018(2)
C5 0.061(3) 0.128(5) 0.160(6) 0.049(3) -0.048(4) -0.102(5)
C6 0.078(4) 0.080(4) 0.141(6) -0.021(3) -0.058(4) 0.050(4)
C7 0.0327(19) 0.078(3) 0.0341(19) 0.0187(18) 0.0001(15) 0.0029(18)
C8 0.0244(17) 0.075(3) 0.046(2) 0.0159(17) 0.0029(15) 0.001(2)
C9 0.0334(17) 0.0299(17) 0.0374(18) -0.0001(13) 0.0065(14) -0.0041(14)
C10 0.041(2) 0.061(2) 0.0320(19) -0.0074(17) 0.0004(16) -0.0074(17)
C11 0.0263(16) 0.057(2) 0.0362(19) 0.0016(15) -0.0049(14) -0.0060(16)
C12 0.043(2) 0.047(2) 0.047(2) -0.0068(18) 0.0107(17) -0.0127(17)
C13 0.057(3) 0.059(3) 0.057(3) -0.006(2) -0.027(2) 0.004(2)
C14 0.046(2) 0.049(2) 0.065(3) 0.0136(18) -0.009(2) -0.004(2)
C15 0.067(3) 0.055(2) 0.043(2) -0.009(2) -0.006(2) 0.0144(19)
C16 0.0421(19) 0.053(2) 0.038(2) -0.0114(17) 0.0058(15) 0.0036(17)
C17 0.051(2) 0.045(2) 0.042(2) -0.0076(17) 0.0054(17) -0.0119(17)
C18 0.054(2) 0.0301(19) 0.063(3) -0.0072(16) -0.0134(19) 0.0063(17)
C19 0.0314(17) 0.051(2) 0.0313(18) -0.0038(15) 0.0041(14) -0.0121(15)
C20 0.0354(18) 0.050(2) 0.0297(18) -0.0010(15) 0.0047(14) -0.0111(15)
C21 0.0343(17) 0.0319(17) 0.0327(17) 0.0056(13) 0.0082(14) 0.0019(13)
C22 0.0243(16) 0.058(2) 0.042(2) -0.0003(15) 0.0011(14) 0.0022(17)
C23 0.0317(18) 0.059(2) 0.0340(19) 0.0025(16) 0.0014(14) -0.0015(16)
C24 0.0340(19) 0.043(2) 0.045(2) -0.0000(15) 0.0111(16) 0.0029(16)

loop_
_atom_type_symbol
_atom_type_description
_atom_type_scat_dispersion_real
_atom_type_scat_dispersion_imag
_atom_type_scat_source
Fe Fe 0.3463 0.8444
;
International Tables for Crystallography
(1992, Vol. C, Tables 4.2.6.8 and 6.1.1.4)
;
S S 0.1246 0.1234
;
International Tables for Crystallography
(1992, Vol. C, Tables 4.2.6.8 and 6.1.1.4)
;
N N 0.0061 0.0033
;
International Tables for Crystallography
(1992, Vol. C, Tables 4.2.6.8 and 6.1.1.4)
;
Si Si 0.0817 0.0704
;
International Tables for Crystallography
(1992, Vol. C, Tables 4.2.6.8 and 6.1.1.4)
;
F F 0.0171 0.0103
;
International Tables for Crystallography
(1992, Vol. C, Tables 4.2.6.8 and 6.1.1.4)
;
C C 0.0033 0.0016
;
International Tables for Crystallography
(1992, Vol. C, Tables 4.2.6.8 and 6.1.1.4)
;
H H 0.0000 0.0000
;
International Tables for Crystallography
(1992, Vol. C, Table 6.1.1.4)
;

loop_
_geom_angle_atom_site_label_1
_geom_angle_atom_site_label_2
_geom_angle_atom_site_label_3
_geom_angle
_geom_angle_publ_flag
_geom_angle_site_symmetry_1
_geom_angle_site_symmetry_3
Fe1 Fe1 S1 51.47(2) yes 3_676 .
Fe1 Fe1 S1 51.33(3) yes 3_676 3_676
Fe1 Fe1 N1 146.13(8) yes 3_676 .
Fe1 Fe1 N2 112.49(7) yes 3_676 .
S1 Fe1 S1 102.79(3) yes . 3_676
S1 Fe1 N1 120.09(8) yes . .
S1 Fe1 N2 102.98(8) yes . .
S1 Fe1 N1 122.32(9) yes 3_676 .
S1 Fe1 N2 104.64(8) yes 3_676 .
N1 Fe1 N2 101.34(11) yes . .
Fe2 Fe2 S2 51.41(2) yes 3_765 .
Fe2 Fe2 S2 51.50(3) yes 3_765 3_765
Fe2 Fe2 N3 144.31(8) yes 3_765 .
Fe2 Fe2 N4 113.01(7) yes 3_765 .
S2 Fe2 S2 102.91(3) yes . 3_765
S2 Fe2 N3 116.91(8) yes . .
S2 Fe2 N4 103.71(7) yes . .
S2 Fe2 N3 124.03(8) yes 3_765 .
S2 Fe2 N4 104.49(7) yes 3_765 .
N3 Fe2 N4 102.42(10) yes . .
Fe1 S1 Fe1 77.21(3) yes . 3_676
Fe2 S2 Fe2 77.09(3) yes . 3_765
N1 Si1 C1 114.18(16) yes . .
N1 Si1 C2 111.14(18) yes . .
N1 Si1 C3 111.37(17) yes . .
C1 Si1 C2 108.6(2) yes . .
C1 Si1 C3 103.8(2) yes . .
C2 Si1 C3 107.3(3) yes . .
N1 Si2 C4 114.71(16) yes . .
N1 Si2 C5 110.7(2) yes . .
N1 Si2 C6 111.46(19) yes . .
C4 Si2 C5 104.4(2) yes . .
C4 Si2 C6 105.6(2) yes . .
C5 Si2 C6 109.6(3) yes . .
N3 Si3 C13 113.84(16) yes . .
N3 Si3 C14 110.94(16) yes . .
N3 Si3 C15 112.39(15) yes . .
C13 Si3 C14 106.07(18) yes . .
C13 Si3 C15 104.67(18) yes . .
C14 Si3 C15 108.49(18) yes . .
N3 Si4 C16 110.14(14) yes . .
N3 Si4 C17 112.30(15) yes . .
N3 Si4 C18 113.40(14) yes . .
C16 Si4 C17 109.97(16) yes . .
C16 Si4 C18 106.78(17) yes . .
C17 Si4 C18 103.95(17) yes . .
Fe1 N1 Si1 118.61(14) yes . .
Fe1 N1 Si2 118.78(15) yes . .
Si1 N1 Si2 121.47(15) yes . .
Fe1 N2 C7 121.4(2) yes . .
Fe1 N2 C11 120.4(2) yes . .
C7 N2 C11 118.0(3) yes . .
Fe2 N3 Si3 117.76(14) yes . .
Fe2 N3 Si4 119.84(14) yes . .
Si3 N3 Si4 121.61(14) yes . .
Fe2 N4 C19 120.0(2) yes . .
Fe2 N4 C23 121.1(2) yes . .
C19 N4 C23 118.4(3) yes . .
N2 C7 C8 122.6(3) yes . .
C7 C8 C9 118.9(3) yes . .
C8 C9 C10 119.1(3) yes . .
C8 C9 C12 120.7(3) yes . .
C10 C9 C12 120.1(3) yes . .
C9 C10 C11 118.8(3) yes . .
N2 C11 C10 122.5(3) yes . .
F1 C12 F2 108.3(3) yes . .
F1 C12 F3 106.9(3) yes . .
F1 C12 C9 113.2(3) yes . .
F2 C12 F3 105.3(3) yes . .
F2 C12 C9 112.2(3) yes . .
F3 C12 C9 110.6(3) yes . .
N4 C19 C20 122.0(3) yes . .
C19 C20 C21 119.0(3) yes . .
C20 C21 C22 119.3(3) yes . .
C20 C21 C24 120.4(3) yes . .
C22 C21 C24 120.1(3) yes . .
C21 C22 C23 118.4(3) yes . .
N4 C23 C22 122.7(3) yes . .
F4 C24 F5 107.0(3) yes . .
F4 C24 F6 107.7(3) yes . .
F4 C24 C21 111.0(3) yes . .
F5 C24 F6 106.0(3) yes . .
F5 C24 C21 111.7(3) yes . .
F6 C24 C21 113.0(3) yes . .
Si1 C1 H1A 109.475 no . .
Si1 C1 H1B 109.472 no . .
Si1 C1 H1C 109.469 no . .
H1A C1 H1B 109.474 no . .
H1A C1 H1C 109.477 no . .
H1B C1 H1C 109.460 no . .
Si1 C2 H2A 109.469 no . .
Si1 C2 H2B 109.474 no . .
Si1 C2 H2C 109.468 no . .
H2A C2 H2B 109.473 no . .
H2A C2 H2C 109.475 no . .
H2B C2 H2C 109.469 no . .
Si1 C3 H3A 109.468 no . .
Si1 C3 H3B 109.477 no . .
Si1 C3 H3C 109.467 no . .
H3A C3 H3B 109.467 no . .
H3A C3 H3C 109.471 no . .
H3B C3 H3C 109.476 no . .
Si2 C4 H4A 109.476 no . .
Si2 C4 H4B 109.465 no . .
Si2 C4 H4C 109.478 no . .
H4A C4 H4B 109.470 no . .
H4A C4 H4C 109.469 no . .
H4B C4 H4C 109.469 no . .
Si2 C5 H5A 109.474 no . .
Si2 C5 H5B 109.470 no . .
Si2 C5 H5C 109.477 no . .
H5A C5 H5B 109.464 no . .
H5A C5 H5C 109.463 no . .
H5B C5 H5C 109.479 no . .
Si2 C6 H6A 109.474 no . .
Si2 C6 H6B 109.474 no . .
Si2 C6 H6C 109.468 no . .
H6A C6 H6B 109.469 no . .
H6A C6 H6C 109.470 no . .
H6B C6 H6C 109.472 no . .
N2 C7 H7 118.718 no . .
C8 C7 H7 118.721 no . .
C7 C8 H8 120.543 no . .
C9 C8 H8 120.528 no . .
C9 C10 H10 120.616 no . .
C11 C10 H10 120.605 no . .
N2 C11 H11 118.732 no . .
C10 C11 H11 118.742 no . .
Si3 C13 H13A 109.474 no . .
Si3 C13 H13B 109.468 no . .
Si3 C13 H13C 109.464 no . .
H13A C13 H13B 109.470 no . .
H13A C13 H13C 109.476 no . .
H13B C13 H13C 109.476 no . .
Si3 C14 H14A 109.477 no . .
Si3 C14 H14B 109.476 no . .
Si3 C14 H14C 109.484 no . .
H14A C14 H14B 109.461 no . .
H14A C14 H14C 109.460 no . .
H14B C14 H14C 109.470 no . .
Si3 C15 H15A 109.477 no . .
Si3 C15 H15B 109.470 no . .
Si3 C15 H15C 109.474 no . .
H15A C15 H15B 109.449 no . .
H15A C15 H15C 109.482 no . .
H15B C15 H15C 109.475 no . .
Si4 C16 H16A 109.475 no . .
Si4 C16 H16B 109.475 no . .
Si4 C16 H16C 109.473 no . .
H16A C16 H16B 109.464 no . .
H16A C16 H16C 109.471 no . .
H16B C16 H16C 109.469 no . .
Si4 C17 H17A 109.473 no . .
Si4 C17 H17B 109.464 no . .
Si4 C17 H17C 109.470 no . .
H17A C17 H17B 109.466 no . .
H17A C17 H17C 109.477 no . .
H17B C17 H17C 109.478 no . .
Si4 C18 H18A 109.470 no . .
Si4 C18 H18B 109.475 no . .
Si4 C18 H18C 109.463 no . .
H18A C18 H18B 109.477 no . .
H18A C18 H18C 109.472 no . .
H18B C18 H18C 109.472 no . .
N4 C19 H19 118.975 no . .
C20 C19 H19 118.987 no . .
C19 C20 H20 120.491 no . .
C21 C20 H20 120.501 no . .
C21 C22 H22 120.783 no . .
C23 C22 H22 120.782 no . .
N4 C23 H23 118.649 no . .
C22 C23 H23 118.632 no . .

loop_
_geom_bond_atom_site_label_1
_geom_bond_atom_site_label_2
_geom_bond_distance
_geom_bond_publ_flag
_geom_bond_site_symmetry_2
Fe1 Fe1 2.7553(7) yes 3_676
Fe1 S1 2.2060(10) yes .
Fe1 S1 2.2102(10) yes 3_676
Fe1 N1 1.917(3) yes .
Fe1 N2 2.141(3) yes .
Fe2 Fe2 2.7414(7) yes 3_765
Fe2 S2 2.2010(10) yes .
Fe2 S2 2.1984(10) yes 3_765
Fe2 N3 1.916(2) yes .
Fe2 N4 2.142(3) yes .
Si1 N1 1.734(3) yes .
Si1 C1 1.859(4) yes .
Si1 C2 1.871(6) yes .
Si1 C3 1.857(5) yes .
Si2 N1 1.735(3) yes .
Si2 C4 1.870(4) yes .
Si2 C5 1.854(6) yes .
Si2 C6 1.850(6) yes .
Si3 N3 1.734(3) yes .
Si3 C13 1.868(4) yes .
Si3 C14 1.867(4) yes .
Si3 C15 1.888(4) yes .
Si4 N3 1.745(3) yes .
Si4 C16 1.877(4) yes .
Si4 C17 1.866(4) yes .
Si4 C18 1.867(4) yes .
F1 C12 1.306(4) yes .
F2 C12 1.324(5) yes .
F3 C12 1.331(5) yes .
F4 C24 1.329(4) yes .
F5 C24 1.341(4) yes .
F6 C24 1.324(4) yes .
N2 C7 1.332(4) yes .
N2 C11 1.329(4) yes .
N4 C19 1.333(4) yes .
N4 C23 1.335(4) yes .
C7 C8 1.384(5) yes .
C8 C9 1.367(5) yes .
C9 C10 1.369(5) yes .
C9 C12 1.507(5) yes .
C10 C11 1.389(5) yes .
C19 C20 1.392(5) yes .
C20 C21 1.371(4) yes .
C21 C22 1.374(5) yes .
C21 C24 1.503(5) yes .
C22 C23 1.388(5) yes .
C1 H1A 0.980 no .
C1 H1B 0.980 no .
C1 H1C 0.980 no .
C2 H2A 0.980 no .
C2 H2B 0.980 no .
C2 H2C 0.980 no .
C3 H3A 0.980 no .
C3 H3B 0.980 no .
C3 H3C 0.980 no .
C4 H4A 0.980 no .
C4 H4B 0.980 no .
C4 H4C 0.980 no .
C5 H5A 0.980 no .
C5 H5B 0.980 no .
C5 H5C 0.980 no .
C6 H6A 0.980 no .
C6 H6B 0.980 no .
C6 H6C 0.980 no .
C7 H7 0.950 no .
C8 H8 0.950 no .
C10 H10 0.950 no .
C11 H11 0.950 no .
C13 H13A 0.980 no .
C13 H13B 0.980 no .
C13 H13C 0.980 no .
C14 H14A 0.980 no .
C14 H14B 0.980 no .
C14 H14C 0.980 no .
C15 H15A 0.980 no .
C15 H15B 0.980 no .
C15 H15C 0.980 no .
C16 H16A 0.980 no .
C16 H16B 0.980 no .
C16 H16C 0.980 no .
C17 H17A 0.980 no .
C17 H17B 0.980 no .
C17 H17C 0.980 no .
C18 H18A 0.980 no .
C18 H18B 0.980 no .
C18 H18C 0.980 no .
C19 H19 0.950 no .
C20 H20 0.950 no .
C22 H22 0.950 no .
C23 H23 0.950 no .

loop_
_geom_contact_atom_site_label_1
_geom_contact_atom_site_label_2
_geom_contact_distance
_geom_contact_publ_flag
_geom_contact_site_symmetry_2
Fe1 C3 3.367(4) no .
Fe2 C18 3.448(3) no .
S1 C3 3.592(5) no 3_676
S1 C7 3.567(4) no 3_676
S2 C18 3.396(4) no 3_765
Si1 C4 3.454(4) no .
Si4 C13 3.464(4) no .
F1 C8 2.757(5) no .
F1 C10 3.586(4) no .
F2 C8 3.545(5) no .
F2 C10 2.805(4) no .
F3 C8 3.236(5) no .
F3 C10 3.081(5) no .
F4 C20 3.191(4) no .
F4 C22 3.119(5) no .
F5 C20 3.567(4) no .
F5 C22 2.793(4) no .
F6 C20 2.781(4) no .
F6 C22 3.588(4) no .
N1 C11 3.424(4) no .
N2 C3 3.497(5) no .
N2 C9 2.764(4) no .
N3 C19 3.336(4) no .
N4 C21 2.765(4) no .
C1 C4 3.361(5) no .
C7 C10 2.703(5) no .
C8 C11 2.703(5) no .
C13 C17 3.408(5) no .
C19 C22 2.720(5) no .
C20 C23 2.707(5) no .
F1 F5 3.302(4) no .
F1 F6 3.125(3) no 4_564
F2 F5 3.179(3) no 4_564
F2 C5 3.500(7) no 2_645
F2 C7 3.278(5) no 4_564
F2 C8 3.573(5) no 4_564
F3 F4 2.972(4) no 4_564
F3 F5 3.363(4) no 4_564
F3 F6 3.510(4) no 4_564
F3 C13 3.600(5) no 2_755
F3 C24 3.528(5) no 4_564
F4 F3 2.972(4) no 4_565
F5 F1 3.302(4) no .
F5 F2 3.179(3) no 4_565
F5 F3 3.363(4) no 4_565
F5 C14 3.586(5) no 2_755
F6 F1 3.125(3) no 4_565
F6 F3 3.510(4) no 4_565
F6 C14 3.433(5) no 2_755
C5 F2 3.500(7) no 2_655
C7 F2 3.278(5) no 4_565
C8 F2 3.573(5) no 4_565
C13 F3 3.600(5) no 2_745
C14 F5 3.586(5) no 2_745
C14 F6 3.433(5) no 2_745
C24 F3 3.528(5) no 4_565
Fe1 H3A 3.1310 no .
Fe1 H3B 3.2904 no .
Fe1 H5A 3.5445 no .
Fe1 H6B 3.3408 no .
Fe1 H7 3.0741 no .
Fe1 H11 3.0460 no .
Fe2 H14C 3.5647 no .
Fe2 H15A 3.2284 no .
Fe2 H18A 3.2261 no .
Fe2 H18B 3.3733 no .
Fe2 H19 3.0518 no .
Fe2 H23 3.0726 no .
Fe2 H23 3.5624 no 3_765
S1 H3A 2.8006 no 3_676
S1 H5A 3.2347 no .
S1 H6B 2.8588 no .
S1 H7 2.9709 no 3_676
S2 H14C 3.0475 no .
S2 H15A 2.7913 no .
S2 H18A 3.2220 no 3_765
S2 H18B 2.8143 no 3_765
S2 H23 3.1581 no 3_765
Si1 H4A 3.2755 no .
Si1 H4B 3.4178 no .
Si2 H1B 3.5266 no .
Si2 H2A 3.3325 no .
Si3 H16B 3.3276 no .
Si3 H19 3.4145 no .
Si4 H13A 3.2413 no .
Si4 H13C 3.4761 no .
F1 H8 2.4691 no .
F2 H10 2.5623 no .
F3 H8 3.3566 no .
F3 H10 3.0992 no .
F4 H20 3.2967 no .
F4 H22 3.1845 no .
F5 H22 2.5323 no .
F6 H20 2.4987 no .
N1 H1A 3.1478 no .
N1 H1B 3.2694 no .
N1 H2A 3.0377 no .
N1 H2B 3.2878 no .
N1 H3A 3.1690 no .
N1 H3B 3.1245 no .
N1 H4A 3.2386 no .
N1 H4B 3.2174 no .
N1 H5A 3.2347 no .
N1 H5B 3.0364 no .
N1 H6A 3.1477 no .
N1 H6B 3.1360 no .
N1 H11 2.9729 no .
N2 H3A 3.5597 no .
N2 H3B 2.8300 no .
N2 H8 3.2319 no .
N2 H10 3.2326 no .
N3 H13A 3.2159 no .
N3 H13C 3.1991 no .
N3 H14B 3.1056 no .
N3 H14C 3.1876 no .
N3 H15A 3.1538 no .
N3 H15B 3.2388 no .
N3 H16A 3.1545 no .
N3 H16B 3.1357 no .
N3 H17A 3.2765 no .
N3 H17B 3.0942 no .
N3 H18A 3.1406 no .
N3 H18B 3.2743 no .
N3 H19 2.7889 no .
N4 H18A 3.4298 no .
N4 H20 3.2343 no .
N4 H22 3.2406 no .
C1 H2A 3.3776 no .
C1 H2C 3.0165 no .
C1 H3B 3.1115 no .
C1 H3C 3.0057 no .
C1 H4A 3.2714 no .
C1 H4B 2.8420 no .
C2 H1B 3.1446 no .
C2 H1C 3.2109 no .
C2 H3A 3.1378 no .
C2 H3C 3.1577 no .
C2 H4A 3.1824 no .
C2 H5B 3.5088 no .
C3 H1A 3.1452 no .
C3 H1C 2.9765 no .
C3 H2B 3.0360 no .
C3 H2C 3.2803 no .
C4 H1B 2.6841 no .
C4 H2A 3.2331 no .
C4 H5B 3.2285 no .
C4 H5C 2.9416 no .
C4 H6A 3.1360 no .
C4 H6C 3.0653 no .
C5 H2A 3.4833 no .
C5 H4A 3.0771 no .
C5 H4C 3.0809 no .
C5 H6B 3.2111 no .
C5 H6C 3.1538 no .
C5 H7 2.9414 no 3_676
C6 H4B 3.1425 no .
C6 H4C 3.0679 no .
C6 H5A 3.1067 no .
C6 H5C 3.2658 no .
C6 H11 3.2203 no .
C7 H3B 3.2079 no .
C7 H5A 2.9782 no 3_676
C7 H5B 3.5566 no 3_676
C7 H11 3.1391 no .
C8 H10 3.2226 no .
C9 H7 3.2213 no .
C9 H11 3.2257 no .
C10 H8 3.2224 no .
C11 H3B 3.2985 no .
C11 H6A 3.5651 no .
C11 H7 3.1384 no .
C12 H8 2.6629 no .
C12 H10 2.6535 no .
C13 H14A 3.0503 no .
C13 H14B 3.2067 no .
C13 H15B 3.0944 no .
C13 H15C 3.1274 no .
C13 H16B 3.1070 no .
C13 H17A 2.7634 no .
C14 H13A 3.1343 no .
C14 H13B 3.1172 no .
C14 H15A 3.2720 no .
C14 H15C 3.1314 no .
C14 H16B 3.5180 no .
C14 H23 3.1222 no 3_765
C15 H13B 3.0714 no .
C15 H13C 3.1421 no .
C15 H14A 3.2089 no .
C15 H14C 3.1809 no .
C15 H19 3.1151 no .
C16 H13A 3.0931 no .
C16 H14B 3.3325 no .
C16 H17A 3.1468 no .
C16 H17C 3.2982 no .
C16 H18B 3.0850 no .
C16 H18C 3.2141 no .
C17 H13A 3.2531 no .
C17 H13C 2.9426 no .
C17 H16B 3.2653 no .
C17 H16C 3.1805 no .
C17 H18A 3.1745 no .
C17 H18C 2.9809 no .
C18 H16A 3.1678 no .
C18 H16C 3.1322 no .
C18 H17B 3.2103 no .
C18 H17C 2.9516 no .
C19 H15A 3.4827 no .
C19 H15B 3.1727 no .
C19 H23 3.1468 no .
C20 H22 3.2338 no .
C21 H19 3.2345 no .
C21 H23 3.2262 no .
C22 H20 3.2327 no .
C23 H14C 3.3748 no 3_765
C23 H19 3.1491 no .
C24 H20 2.6595 no .
C24 H22 2.6612 no .
H1A H3B 3.0188 no .
H1A H3C 3.3306 no .
H1A H4B 2.9964 no .
H1A H11 3.3970 no .
H1B H2A 3.2216 no .
H1B H2C 3.1109 no .
H1B H4A 2.5494 no .
H1B H4B 2.1164 no .
H1B H4C 3.5503 no .
H1C H2C 2.9159 no .
H1C H3B 3.2427 no .
H1C H3C 2.7317 no .
H2A H4A 2.4984 no .
H2A H5B 2.8215 no .
H2B H3A 2.8613 no .
H2B H3C 3.2264 no .
H2C H3A 3.5438 no .
H2C H3C 3.1375 no .
H2C H4A 3.5443 no .
H3B H7 3.3806 no .
H3B H11 3.5308 no .
H4A H5B 3.0632 no .
H4A H5C 3.1023 no .
H4B H6A 3.0022 no .
H4B H6C 3.3374 no .
H4C H5B 3.5073 no .
H4C H5C 2.7689 no .
H4C H6A 3.3311 no .
H4C H6C 2.8500 no .
H5A H6B 2.9868 no .
H5A H6C 3.2702 no .
H5A H7 2.1117 no 3_676
H5A H8 3.4442 no 3_676
H5B H7 2.9820 no 3_676
H5C H6B 3.5780 no .
H5C H6C 3.0935 no .
H5C H7 3.5366 no 3_676
H6A H11 2.6632 no .
H6B H11 3.1540 no .
H7 H8 2.3237 no .
H10 H11 2.3294 no .
H13A H14A 3.2599 no .
H13A H14B 3.0487 no .
H13A H16B 2.3268 no .
H13A H17A 2.5477 no .
H13B H14A 2.8671 no .
H13B H14B 3.4552 no .
H13B H15B 3.2630 no .
H13B H15C 2.9090 no .
H13C H15B 2.9482 no .
H13C H15C 3.4071 no .
H13C H16B 3.5915 no .
H13C H17A 2.2584 no .
H13C H17B 3.0474 no .
H14A H15A 3.5527 no .
H14A H15C 2.9868 no .
H14B H16A 3.1179 no .
H14B H16B 2.8595 no .
H14B H23 2.9415 no 3_765
H14C H15A 3.1048 no .
H14C H15C 3.3144 no .
H14C H23 2.4661 no 3_765
H15A H19 3.1683 no .
H15B H19 2.5531 no .
H16A H18B 2.9366 no .
H16A H18C 3.4965 no .
H16B H17A 3.0487 no .
H16C H17A 3.2932 no .
H16C H17C 3.1183 no .
H16C H18B 3.2656 no .
H16C H18C 3.0343 no .
H17B H18A 3.1400 no .
H17B H18C 3.3513 no .
H17B H19 2.9035 no .
H17C H18A 3.2601 no .
H17C H18C 2.6665 no .
H19 H20 2.3350 no .
H22 H23 2.3297 no .
S1 H1A 3.1149 no 2_655
S1 H10 3.5341 no 2_655
S2 H17B 3.0467 no 2_745
S2 H20 3.2345 no 2_745
F1 H5A 3.4127 no 2_645
F1 H5C 3.1942 no 2_645
F1 H13B 3.3619 no 2_755
F1 H14A 3.0932 no 2_755
F1 H22 3.0867 no .
F2 H5A 2.7113 no 2_645
F2 H5C 3.4398 no 2_645
F2 H6C 3.3044 no 3_675
F2 H7 2.6341 no 4_564
F2 H8 3.2435 no 4_564
F3 H1C 3.4951 no 2_655
F3 H2C 2.6592 no 2_655
F3 H6C 3.5303 no 3_675
F3 H13B 2.6725 no 2_755
F4 H4C 2.9492 no 2_645
F4 H13B 2.9935 no 3_766
F4 H13C 3.5338 no 3_766
F4 H16C 2.9556 no 2_745
F4 H17C 3.2519 no 2_745
F4 H18C 3.3777 no 2_745
F5 H4C 3.5111 no 2_645
F5 H6C 2.7902 no 2_645
F5 H8 2.8676 no .
F5 H14A 2.8906 no 2_755
F5 H14C 3.4622 no 2_755
F6 H14A 3.3001 no 2_755
F6 H14C 2.7927 no 2_755
F6 H15C 2.8092 no 3_766
F6 H23 3.4118 no 4_565
N2 H1C 3.1573 no 2_655
N4 H17C 3.4363 no 2_745
C1 H2B 3.2073 no 4_564
C2 H1A 3.5214 no 4_565
C2 H4B 3.0722 no 4_565
C2 H6A 3.5850 no 4_565
C2 H16C 3.5333 no 4_465
C3 H10 2.9239 no 4_565
C4 H2B 3.4216 no 4_564
C4 H13A 3.5409 no 1_455
C4 H16B 3.4249 no 1_455
C4 H16C 3.4732 no 1_455
C4 H17A 3.2286 no 1_455
C5 H14B 3.5663 no 4_465
C5 H22 3.4602 no 2_655
C6 H3B 3.5042 no 2_655
C7 H1C 3.1495 no 2_655
C8 H1C 3.0992 no 2_655
C8 H6C 3.4776 no 2_645
C9 H1C 3.0573 no 2_655
C10 H1C 3.0604 no 2_655
C10 H3A 2.9949 no 4_564
C10 H3C 3.1427 no 2_655
C11 H1C 3.1087 no 2_655
C11 H3A 3.3512 no 4_564
C11 H3C 3.1726 no 2_655
C12 H5A 3.4706 no 2_645
C12 H13B 3.5437 no 2_755
C13 H4A 3.5796 no 1_655
C13 H16C 3.4097 no 4_565
C14 H8 3.5239 no 2_745
C15 H18A 3.3127 no 2_745
C16 H2A 3.1900 no 4_664
C16 H4B 3.4452 no 1_655
C16 H13C 3.1571 no 4_564
C17 H4A 3.5239 no 1_655
C17 H4C 3.4001 no 1_655
C17 H16A 3.4478 no 4_565
C17 H18B 3.5473 no 4_565
C18 H13C 3.5250 no 4_564
C18 H15B 3.4405 no 4_564
C18 H19 3.4580 no 4_564
C18 H20 3.3849 no 4_564
C19 H18B 3.5014 no 4_565
C20 H14C 3.5144 no 2_755
C20 H17C 3.4891 no 2_745
C20 H18C 3.4628 no 2_745
C21 H14A 3.5374 no 2_755
C21 H14C 3.4286 no 2_755
C21 H17C 3.1081 no 2_745
C22 H4C 3.5373 no 2_645
C22 H5C 3.4111 no 2_645
C22 H17C 2.8897 no 2_745
C23 H17C 3.0660 no 2_745
C24 H14A 3.3985 no 2_755
C24 H14C 3.3741 no 2_755
H1A S1 3.1149 no 2_645
H1A C2 3.5214 no 4_564
H1A H2B 2.6072 no 4_564
H1B H2B 2.9295 no 4_564
H1B H13A 2.9884 no 1_455
H1B H16B 3.3551 no 1_455
H1C F3 3.4951 no 2_645
H1C N2 3.1573 no 2_645
H1C C7 3.1495 no 2_645
H1C C8 3.0992 no 2_645
H1C C9 3.0573 no 2_645
H1C C10 3.0604 no 2_645
H1C C11 3.1087 no 2_645
H1C H10 3.5571 no 2_645
H2A C16 3.1900 no 4_465
H2A H4B 3.1160 no 4_565
H2A H16A 3.1681 no 4_465
H2A H16B 2.9708 no 4_465
H2A H16C 2.8952 no 4_465
H2B C1 3.2073 no 4_565
H2B C4 3.4216 no 4_565
H2B H1A 2.6072 no 4_565
H2B H1B 2.9295 no 4_565
H2B H4B 2.5023 no 4_565
H2B H6A 3.0875 no 4_565
H2C F3 2.6592 no 2_645
H2C H4B 3.1178 no 4_565
H2C H6A 3.1759 no 4_565
H2C H13B 3.5037 no 1_455
H2C H16C 3.4018 no 4_465
H3A C10 2.9949 no 4_565
H3A C11 3.3512 no 4_565
H3A H10 2.2882 no 4_565
H3A H11 2.9783 no 4_565
H3B C6 3.5042 no 2_645
H3B H6A 3.3676 no 2_645
H3B H6B 2.8539 no 2_645
H3B H10 3.0920 no 4_565
H3C C10 3.1427 no 2_645
H3C C11 3.1726 no 2_645
H3C H3C 3.4013 no 3_666
H3C H6A 3.5460 no 2_645
H3C H10 2.9570 no 2_645
H3C H10 2.9564 no 4_565
H3C H11 3.0093 no 2_645
H3C H11 3.5621 no 4_565
H4A C13 3.5796 no 1_455
H4A C17 3.5239 no 1_455
H4A H13A 2.8636 no 1_455
H4A H13C 3.4568 no 1_455
H4A H16A 3.2619 no 4_465
H4A H16B 3.3669 no 1_455
H4A H17A 2.6984 no 1_455
H4A H17C 3.5859 no 1_455
H4B C2 3.0722 no 4_564
H4B C16 3.4452 no 1_455
H4B H2A 3.1160 no 4_564
H4B H2B 2.5023 no 4_564
H4B H2C 3.1178 no 4_564
H4B H13A 3.4178 no 1_455
H4B H16B 2.9208 no 1_455
H4B H16C 3.0787 no 1_455
H4C F4 2.9492 no 2_655
H4C F5 3.5111 no 2_655
H4C C17 3.4001 no 1_455
H4C C22 3.5373 no 2_655
H4C H16B 3.4436 no 1_455
H4C H16C 3.0894 no 1_455
H4C H17A 2.9398 no 1_455
H4C H17C 3.0468 no 1_455
H4C H22 2.9961 no 2_655
H5A F1 3.4127 no 2_655
H5A F2 2.7113 no 2_655
H5A C12 3.4706 no 2_655
H5B H14B 3.1292 no 4_465
H5B H16B 3.4325 no 4_465
H5C F1 3.1942 no 2_655
H5C F2 3.4398 no 2_655
H5C C22 3.4111 no 2_655
H5C H14B 3.1562 no 4_465
H5C H22 2.4995 no 2_655
H6A C2 3.5850 no 4_564
H6A H2B 3.0875 no 4_564
H6A H2C 3.1759 no 4_564
H6A H3B 3.3676 no 2_655
H6A H3C 3.5460 no 2_655
H6B H3B 2.8539 no 2_655
H6C F2 3.3044 no 3_675
H6C F3 3.5303 no 3_675
H6C F5 2.7902 no 2_655
H6C C8 3.4776 no 2_655
H6C H8 3.3628 no 2_655
H7 F2 2.6341 no 4_565
H8 F2 3.2435 no 4_565
H8 F5 2.8676 no .
H8 C14 3.5239 no 2_755
H8 H6C 3.3628 no 2_645
H8 H14A 2.7320 no 2_755
H8 H14B 3.4626 no 2_755
H10 S1 3.5341 no 2_645
H10 C3 2.9239 no 4_564
H10 H1C 3.5571 no 2_655
H10 H3A 2.2882 no 4_564
H10 H3B 3.0920 no 4_564
H10 H3C 2.9570 no 2_655
H10 H3C 2.9564 no 4_564
H11 H3A 2.9783 no 4_564
H11 H3C 3.0093 no 2_655
H11 H3C 3.5621 no 4_564
H13A C4 3.5409 no 1_655
H13A H1B 2.9884 no 1_655
H13A H4A 2.8636 no 1_655
H13A H4B 3.4178 no 1_655
H13B F1 3.3619 no 2_745
H13B F3 2.6725 no 2_745
H13B F4 2.9935 no 3_766
H13B C12 3.5437 no 2_745
H13B H2C 3.5037 no 1_655
H13B H16C 3.3467 no 4_565
H13C F4 3.5338 no 3_766
H13C C16 3.1571 no 4_565
H13C C18 3.5250 no 4_565
H13C H4A 3.4568 no 1_655
H13C H16A 2.8115 no 4_565
H13C H16C 2.6855 no 4_565
H13C H18B 3.0597 no 4_565
H13C H18C 3.2623 no 4_565
H14A F1 3.0932 no 2_745
H14A F5 2.8906 no 2_745
H14A F6 3.3001 no 2_745
H14A C21 3.5374 no 2_745
H14A C24 3.3985 no 2_745
H14A H8 2.7320 no 2_745
H14B C5 3.5663 no 4_664
H14B H5B 3.1292 no 4_664
H14B H5C 3.1562 no 4_664
H14B H8 3.4626 no 2_745
H14C F5 3.4622 no 2_745
H14C F6 2.7927 no 2_745
H14C C20 3.5144 no 2_745
H14C C21 3.4286 no 2_745
H14C C24 3.3741 no 2_745
H14C H20 3.3910 no 2_745
H15A H17B 3.4696 no 2_745
H15A H18A 2.9248 no 2_745
H15B C18 3.4405 no 4_565
H15B H18A 3.1288 no 2_745
H15B H18B 3.2205 no 4_565
H15B H18C 2.8099 no 4_565
H15B H20 3.2945 no 3_766
H15C F6 2.8092 no 3_766
H15C H18A 3.3415 no 2_745
H15C H20 3.2170 no 3_766
H16A C17 3.4478 no 4_564
H16A H2A 3.1681 no 4_664
H16A H4A 3.2619 no 4_664
H16A H13C 2.8115 no 4_564
H16A H17A 2.7304 no 4_564
H16A H17B 3.3818 no 4_564
H16B C4 3.4249 no 1_655
H16B H1B 3.3551 no 1_655
H16B H2A 2.9708 no 4_664
H16B H4A 3.3669 no 1_655
H16B H4B 2.9208 no 1_655
H16B H4C 3.4436 no 1_655
H16B H5B 3.4325 no 4_664
H16C F4 2.9556 no 2_755
H16C C2 3.5333 no 4_664
H16C C4 3.4732 no 1_655
H16C C13 3.4097 no 4_564
H16C H2A 2.8952 no 4_664
H16C H2C 3.4018 no 4_664
H16C H4B 3.0787 no 1_655
H16C H4C 3.0894 no 1_655
H16C H13B 3.3467 no 4_564
H16C H13C 2.6855 no 4_564
H17A C4 3.2286 no 1_655
H17A H4A 2.6984 no 1_655
H17A H4C 2.9398 no 1_655
H17A H16A 2.7304 no 4_565
H17A H18B 3.4418 no 4_565
H17B S2 3.0467 no 2_755
H17B H15A 3.4696 no 2_755
H17B H16A 3.3818 no 4_565
H17B H18B 2.7903 no 4_565
H17C F4 3.2519 no 2_755
H17C N4 3.4363 no 2_755
H17C C20 3.4891 no 2_755
H17C C21 3.1081 no 2_755
H17C C22 2.8897 no 2_755
H17C C23 3.0660 no 2_755
H17C H4A 3.5859 no 1_655
H17C H4C 3.0468 no 1_655
H17C H22 3.1982 no 2_755
H17C H23 3.4589 no 2_755
H18A C15 3.3127 no 2_755
H18A H15A 2.9248 no 2_755
H18A H15B 3.1288 no 2_755
H18A H15C 3.3415 no 2_755
H18A H19 3.5992 no 4_564
H18A H20 2.8621 no 4_564
H18B C17 3.5473 no 4_564
H18B C19 3.5014 no 4_564
H18B H13C 3.0597 no 4_564
H18B H15B 3.2205 no 4_564
H18B H17A 3.4418 no 4_564
H18B H17B 2.7903 no 4_564
H18B H19 2.7595 no 4_564
H18B H20 3.1384 no 4_564
H18C F4 3.3777 no 2_755
H18C C20 3.4628 no 2_755
H18C H13C 3.2623 no 4_564
H18C H15B 2.8099 no 4_564
H18C H19 3.5284 no 4_564
H18C H20 3.4143 no 2_755
H19 C18 3.4580 no 4_565
H19 H18A 3.5992 no 4_565
H19 H18B 2.7595 no 4_565
H19 H18C 3.5284 no 4_565
H20 S2 3.2345 no 2_755
H20 C18 3.3849 no 4_565
H20 H14C 3.3910 no 2_755
H20 H15B 3.2945 no 3_766
H20 H15C 3.2170 no 3_766
H20 H18A 2.8621 no 4_565
H20 H18B 3.1384 no 4_565
H20 H18C 3.4143 no 2_745
H22 F1 3.0867 no .
H22 C5 3.4602 no 2_645
H22 H4C 2.9961 no 2_645
H22 H5C 2.4995 no 2_645
H22 H17C 3.1982 no 2_745
H23 F6 3.4118 no 4_564
H23 H17C 3.4589 no 2_745

loop_
_geom_torsion_atom_site_label_1
_geom_torsion_atom_site_label_2
_geom_torsion_atom_site_label_3
_geom_torsion_atom_site_label_4
_geom_torsion
_geom_torsion_publ_flag
_geom_torsion_site_symmetry_1
_geom_torsion_site_symmetry_3
_geom_torsion_site_symmetry_4
Fe1 Fe1 S1 Fe1 -0.000(10) no 3_676 . 3_676
S1 Fe1 Fe1 S1 -180.00(3) no . 3_676 3_676
S1 Fe1 Fe1 S1 -0.00(2) no . 3_676 .
S1 Fe1 Fe1 N1 -92.08(4) no . 3_676 3_676
S1 Fe1 Fe1 N2 91.09(3) no . 3_676 3_676
Fe1 Fe1 S1 Fe1 0.000(10) no 3_676 3_676 3_676
S1 Fe1 Fe1 S1 0.00(2) no 3_676 3_676 3_676
S1 Fe1 Fe1 S1 180.00(3) no 3_676 3_676 .
S1 Fe1 Fe1 N1 87.92(4) no 3_676 3_676 3_676
S1 Fe1 Fe1 N2 -88.91(3) no 3_676 3_676 3_676
Fe1 Fe1 N1 Si1 -107.30(16) no 3_676 . .
Fe1 Fe1 N1 Si2 60.7(2) no 3_676 . .
N1 Fe1 Fe1 S1 92.08(15) no . 3_676 3_676
N1 Fe1 Fe1 S1 -87.92(15) no . 3_676 .
N1 Fe1 Fe1 N1 180.00(15) no . 3_676 3_676
N1 Fe1 Fe1 N2 3.17(15) no . 3_676 3_676
Fe1 Fe1 N2 C7 37.4(2) no 3_676 . .
Fe1 Fe1 N2 C11 -138.24(15) no 3_676 . .
N2 Fe1 Fe1 S1 -91.09(8) no . 3_676 3_676
N2 Fe1 Fe1 S1 88.91(8) no . 3_676 .
N2 Fe1 Fe1 N1 -3.17(9) no . 3_676 3_676
N2 Fe1 Fe1 N2 180.00(8) no . 3_676 3_676
S1 Fe1 S1 Fe1 0.00(3) no . 3_676 3_676
S1 Fe1 S1 Fe1 -0.00(3) no 3_676 . 3_676
S1 Fe1 N1 Si1 -171.92(10) no . . .
S1 Fe1 N1 Si2 -3.9(2) no . . .
N1 Fe1 S1 Fe1 139.93(10) no . . 3_676
S1 Fe1 N2 C7 90.82(18) no . . .
S1 Fe1 N2 C11 -84.87(18) no . . .
N2 Fe1 S1 Fe1 -108.56(8) no . . 3_676
S1 Fe1 N1 Si1 -39.89(19) no 3_676 . .
S1 Fe1 N1 Si2 128.09(13) no 3_676 . .
N1 Fe1 S1 Fe1 -138.78(10) no . 3_676 3_676
S1 Fe1 N2 C7 -16.3(2) no 3_676 . .
S1 Fe1 N2 C11 167.97(16) no 3_676 . .
N2 Fe1 S1 Fe1 107.29(8) no . 3_676 3_676
N1 Fe1 N2 C7 -144.36(19) no . . .
N1 Fe1 N2 C11 40.0(2) no . . .
N2 Fe1 N1 Si1 75.69(17) no . . .
N2 Fe1 N1 Si2 -116.33(16) no . . .
Fe2 Fe2 S2 Fe2 0.000(10) no 3_765 . 3_765
S2 Fe2 Fe2 S2 -180.00(4) no . 3_765 3_765
S2 Fe2 Fe2 S2 0.00(3) no . 3_765 .
S2 Fe2 Fe2 N3 96.79(5) no . 3_765 3_765
S2 Fe2 Fe2 N4 -90.54(4) no . 3_765 3_765
Fe2 Fe2 S2 Fe2 0.000(10) no 3_765 3_765 3_765
S2 Fe2 Fe2 S2 -0.00(3) no 3_765 3_765 3_765
S2 Fe2 Fe2 S2 180.00(4) no 3_765 3_765 .
S2 Fe2 Fe2 N3 -83.21(5) no 3_765 3_765 3_765
S2 Fe2 Fe2 N4 89.46(4) no 3_765 3_765 3_765
Fe2 Fe2 N3 Si3 -72.91(19) no 3_765 . .
Fe2 Fe2 N3 Si4 97.08(16) no 3_765 . .
N3 Fe2 Fe2 S2 -96.79(13) no . 3_765 3_765
N3 Fe2 Fe2 S2 83.21(13) no . 3_765 .
N3 Fe2 Fe2 N3 180.00(13) no . 3_765 3_765
N3 Fe2 Fe2 N4 -7.34(14) no . 3_765 3_765
Fe2 Fe2 N4 C19 156.42(14) no 3_765 . .
Fe2 Fe2 N4 C23 -15.1(2) no 3_765 . .
N4 Fe2 Fe2 S2 90.54(8) no . 3_765 3_765
N4 Fe2 Fe2 S2 -89.46(8) no . 3_765 .
N4 Fe2 Fe2 N3 7.34(9) no . 3_765 3_765
N4 Fe2 Fe2 N4 -180.00(8) no . 3_765 3_765
S2 Fe2 S2 Fe2 0.00(4) no . 3_765 3_765
S2 Fe2 S2 Fe2 -0.00(4) no 3_765 . 3_765
S2 Fe2 N3 Si3 -12.40(17) no . . .
S2 Fe2 N3 Si4 157.59(10) no . . .
N3 Fe2 S2 Fe2 -139.49(9) no . . 3_765
S2 Fe2 N4 C19 102.85(16) no . . .
S2 Fe2 N4 C23 -68.62(18) no . . .
N4 Fe2 S2 Fe2 108.67(7) no . . 3_765
S2 Fe2 N3 Si3 -142.58(10) no 3_765 . .
S2 Fe2 N3 Si4 27.41(18) no 3_765 . .
N3 Fe2 S2 Fe2 135.66(9) no . 3_765 3_765
S2 Fe2 N4 C19 -149.66(15) no 3_765 . .
S2 Fe2 N4 C23 38.87(19) no 3_765 . .
N4 Fe2 S2 Fe2 -108.08(7) no . 3_765 3_765
N3 Fe2 N4 C19 -19.2(2) no . . .
N3 Fe2 N4 C23 169.32(17) no . . .
N4 Fe2 N3 Si3 100.18(15) no . . .
N4 Fe2 N3 Si4 -89.84(15) no . . .
C1 Si1 N1 Fe1 -133.97(18) no . . .
C1 Si1 N1 Si2 58.4(2) no . . .
C2 Si1 N1 Fe1 102.8(2) no . . .
C2 Si1 N1 Si2 -64.8(3) no . . .
C3 Si1 N1 Fe1 -16.8(3) no . . .
C3 Si1 N1 Si2 175.6(2) no . . .
C4 Si2 N1 Fe1 177.55(18) no . . .
C4 Si2 N1 Si1 -14.8(3) no . . .
C5 Si2 N1 Fe1 -64.7(2) no . . .
C5 Si2 N1 Si1 102.9(2) no . . .
C6 Si2 N1 Fe1 57.6(3) no . . .
C6 Si2 N1 Si1 -134.8(2) no . . .
C13 Si3 N3 Fe2 -168.24(17) no . . .
C13 Si3 N3 Si4 22.0(2) no . . .
C14 Si3 N3 Fe2 72.21(19) no . . .
C14 Si3 N3 Si4 -97.6(2) no . . .
C15 Si3 N3 Fe2 -49.5(2) no . . .
C15 Si3 N3 Si4 140.75(18) no . . .
C16 Si4 N3 Fe2 -111.88(17) no . . .
C16 Si4 N3 Si3 57.7(2) no . . .
C17 Si4 N3 Fe2 125.19(17) no . . .
C17 Si4 N3 Si3 -65.2(2) no . . .
C18 Si4 N3 Fe2 7.7(2) no . . .
C18 Si4 N3 Si3 177.30(17) no . . .
Fe1 N2 C7 C8 -173.3(2) no . . .
Fe1 N2 C11 C10 173.5(2) no . . .
C7 N2 C11 C10 -2.3(5) no . . .
C11 N2 C7 C8 2.5(5) no . . .
Fe2 N4 C19 C20 -168.7(2) no . . .
Fe2 N4 C23 C22 169.2(2) no . . .
C19 N4 C23 C22 -2.4(5) no . . .
C23 N4 C19 C20 3.0(5) no . . .
N2 C7 C8 C9 -1.5(6) no . . .
C7 C8 C9 C10 0.3(5) no . . .
C7 C8 C9 C12 177.2(3) no . . .
C8 C9 C10 C11 -0.0(5) no . . .
C8 C9 C12 F1 22.2(5) no . . .
C8 C9 C12 F2 145.1(3) no . . .
C8 C9 C12 F3 -97.7(4) no . . .
C10 C9 C12 F1 -160.8(3) no . . .
C10 C9 C12 F2 -37.9(4) no . . .
C10 C9 C12 F3 79.3(4) no . . .
C12 C9 C10 C11 -177.0(3) no . . .
C9 C10 C11 N2 1.1(5) no . . .
N4 C19 C20 C21 -1.4(5) no . . .
C19 C20 C21 C22 -1.0(5) no . . .
C19 C20 C21 C24 174.1(3) no . . .
C20 C21 C22 C23 1.7(5) no . . .
C20 C21 C24 F4 -91.9(4) no . . .
C20 C21 C24 F5 148.7(3) no . . .
C20 C21 C24 F6 29.2(4) no . . .
C22 C21 C24 F4 83.2(4) no . . .
C22 C21 C24 F5 -36.2(4) no . . .
C22 C21 C24 F6 -155.6(3) no . . .
C24 C21 C22 C23 -173.5(3) no . . .
C21 C22 C23 N4 0.0(5) no . . .
